data_1553350
loop_
_publ_author_name
'Qi, Changxing'
'Liu, Mengting'
'Zhou, Qun'
'Gao, Weixi'
'Chen, Chunmei'
'Lai, Yongji'
'Hu, Zhengxi'
'Xue, Yongbo'
'Zhang, Jinwen'
'Li, Dongyan'
'Li, Xiao-Nian'
'Zhang, Qing'
'Wang, Jianping'
'Zhu, Hucheng'
'Zhang, Yonghui'

_publ_section_title
;
 BACE1 Inhibitory Meroterpenoids from Aspergillus terreus.
;
_journal_issue 9
_journal_name_full 'Journal of natural products'
_journal_page_first 1937
_journal_page_last 1945
_journal_paper_doi 10.1021/acs.jnatprod.7b01050
_journal_volume 81
_journal_year 2018
_chemical_absolute_configuration ad
_chemical_formula_moiety 'C26 H34 O7'
_chemical_formula_sum 'C26 H34 O7'
_chemical_formula_weight 458.53
_space_group_crystal_system monoclinic
_space_group_IT_number 4
_space_group_name_Hall 'P 2yb'
_space_group_name_H-M_alt 'P 1 21 1'
_atom_sites_solution_hydrogens geom
_atom_sites_solution_primary direct
_atom_sites_solution_secondary difmap
_audit_creation_method SHELXL-2014/7
_cell_angle_alpha 90
_cell_angle_beta 97.666(7)
_cell_angle_gamma 90
_cell_formula_units_Z 4
_cell_length_a 12.2390(16)
_cell_length_b 8.3534(10)
_cell_length_c 23.758(3)
_cell_measurement_reflns_used 9925
_cell_measurement_temperature 100(2)
_cell_measurement_theta_max 67.61
_cell_measurement_theta_min 3.75
_cell_volume 2407.2(5)
_computing_cell_refinement 'Bruker SAINT'
_computing_data_collection 'Bruker APEX2'
_computing_data_reduction 'Bruker SAINT'
_computing_molecular_graphics 'Bruker SHELXTL'
_computing_publication_material 'Bruker SHELXTL'
_computing_structure_refinement 'SHELXL-2014 (Sheldrick 2014)'
_computing_structure_solution 'SHELXS-97 (Sheldrick 2008)'
_diffrn_ambient_temperature 100(2)
_diffrn_measured_fraction_theta_full 0.946
_diffrn_measured_fraction_theta_max 0.936
_diffrn_measurement_device_type 'Bruker APEX-II CCD'
_diffrn_measurement_method '\f and \w scans'
_diffrn_radiation_type CuK\a
_diffrn_radiation_wavelength 1.54178
_diffrn_reflns_av_R_equivalents 0.0938
_diffrn_reflns_av_unetI/netI 0.0926
_diffrn_reflns_Laue_measured_fraction_full 0.946
_diffrn_reflns_Laue_measured_fraction_max 0.936
_diffrn_reflns_limit_h_max 14
_diffrn_reflns_limit_h_min -11
_diffrn_reflns_limit_k_max 9
_diffrn_reflns_limit_k_min -10
_diffrn_reflns_limit_l_max 28
_diffrn_reflns_limit_l_min -26
_diffrn_reflns_number 19018
_diffrn_reflns_point_group_measured_fraction_full 0.817
_diffrn_reflns_point_group_measured_fraction_max 0.808
_diffrn_reflns_theta_full 67.679
_diffrn_reflns_theta_max 68.424
_diffrn_reflns_theta_min 1.876
_diffrn_source 'fine-focus sealed tube'
_exptl_absorpt_coefficient_mu 0.746
_exptl_absorpt_correction_type multi-scan
_exptl_absorpt_process_details sadabs
_exptl_crystal_colour colourless
_exptl_crystal_density_diffrn 1.265
_exptl_crystal_description plate
_exptl_crystal_F_000 984
_exptl_crystal_size_max 0.380
_exptl_crystal_size_mid 0.270
_exptl_crystal_size_min 0.060
_exptl_transmission_factor_max 0.7531
_exptl_transmission_factor_min 0.5421
_refine_diff_density_max 1.180
_refine_diff_density_min -0.704
_refine_diff_density_rms 0.168
_refine_ls_abs_structure_details
;
 Flack x determined using 1615 quotients [(I+)-(I-)]/[(I+)+(I-)]
 (Parsons, Flack and Wagner, Acta Cryst. B69 (2013) 249-259).
;
_refine_ls_abs_structure_Flack -0.19(19)
_refine_ls_extinction_method none
_refine_ls_goodness_of_fit_ref 1.617
_refine_ls_hydrogen_treatment constr
_refine_ls_matrix_type full
_refine_ls_number_parameters 609
_refine_ls_number_reflns 7134
_refine_ls_number_restraints 7
_refine_ls_restrained_S_all 1.622
_refine_ls_R_factor_all 0.1619
_refine_ls_R_factor_gt 0.1406
_refine_ls_shift/su_max 0.052
_refine_ls_shift/su_mean 0.002
_refine_ls_structure_factor_coef Fsqd
_refine_ls_weighting_details 'w=1/[\s^2^(Fo^2^)+(0.2000P)^2^] where P=(Fo^2^+2Fc^2^)/3'
_refine_ls_weighting_scheme calc
_refine_ls_wR_factor_gt 0.3624
_refine_ls_wR_factor_ref 0.3854
_reflns_Friedel_coverage 0.606
_reflns_Friedel_fraction_full 0.668
_reflns_Friedel_fraction_max 0.658
_reflns_number_gt 5772
_reflns_number_total 7134
_reflns_threshold_expression 'I > 2\s(I)'
_cod_data_source_file np7b01050_si_006.cif
_cod_data_source_block cu_zyh_qcx433_0m
_cod_original_sg_symbol_H-M 'P 21'
_cod_database_code 1553350
_shelx_shelxl_version_number 2014/7
_shelx_space_group_comment
;
The symmetry employed for this shelxl refinement is uniquely defined
by the following loop, which should always be used as a source of
symmetry information in preference to the above space-group names.
They are only intended as comments.
;
_shelx_estimated_absorpt_t_min 0.765
_shelx_estimated_absorpt_t_max 0.957

loop_
_space_group_symop_operation_xyz
'x, y, z'
'-x, y+1/2, -z'

loop_
_atom_site_label
_atom_site_type_symbol
_atom_site_fract_x
_atom_site_fract_y
_atom_site_fract_z
_atom_site_U_iso_or_equiv
_atom_site_adp_type
_atom_site_occupancy
_atom_site_site_symmetry_order
_atom_site_calc_flag
_atom_site_refinement_flags_posn
_atom_site_refinement_flags_adp
O16 O 0.7623(6) 0.8278(8) 0.9951(3) 0.0418(17) Uani 1 1 d . .
O3 O 0.9328(9) 0.4881(13) 0.6690(4) 0.077(3) Uani 1 1 d . .
O17 O 0.6075(6) 0.9209(11) 1.0176(3) 0.056(2) Uani 1 1 d . .
O25 O 0.7097(8) 1.2814(9) 0.8692(3) 0.061(2) Uani 1 1 d . .
O26 O 0.7446(7) 1.1862(9) 0.9568(3) 0.0518(19) Uani 1 1 d . .
O6 O 0.7773(10) 1.0679(11) 0.6902(3) 0.073(3) Uani 1 1 d . .
O29 O -0.0481(6) 0.5845(11) 0.8546(3) 0.062(2) Uani 1 1 d . .
O52 O 0.3681(8) 0.4077(12) 0.5358(3) 0.066(3) Uani 1 1 d . .
C52 C 0.4494(13) 0.469(2) 0.5019(6) 0.082(4) Uani 1 1 d . U
H52A H 0.4323 0.5805 0.4917 0.123 Uiso 1 1 calc R U
H52B H 0.4476 0.4045 0.4673 0.123 Uiso 1 1 calc R U
H52C H 0.5229 0.4624 0.5239 0.123 Uiso 1 1 calc R U
O43 O 0.3047(6) 0.0603(11) 0.5160(3) 0.0526(19) Uani 1 1 d . .
O42 O 0.1595(6) 0.2034(8) 0.5251(3) 0.0402(15) Uani 1 1 d . .
O41 O 0.1619(7) 0.5685(8) 0.5817(3) 0.0528(19) Uani 1 1 d . .
O51 O 0.4436(7) 0.5520(11) 0.6090(3) 0.063(2) Uani 1 1 d . .
O32 O 0.3312(6) 0.7233(11) 0.7820(3) 0.0524(19) Uani 1 1 d . .
C17 C 0.6612(8) 0.8891(12) 0.9793(4) 0.042(2) Uani 1 1 d . .
C13 C 0.6213(8) 0.9113(13) 0.9164(4) 0.042(2) Uani 1 1 d . .
C14 C 0.7133(8) 0.9921(11) 0.8852(4) 0.038(2) Uani 1 1 d . .
C8 C 0.6955(8) 0.9617(12) 0.8185(4) 0.039(2) Uani 1 1 d . .
C9 C 0.6955(8) 0.7791(11) 0.8099(4) 0.0341(19) Uani 1 1 d . .
H9 H 0.7644 0.7373 0.8325 0.041 Uiso 1 1 calc R U
C10 C 0.6970(9) 0.7214(12) 0.7459(4) 0.041(2) Uani 1 1 d . .
C1 C 0.7162(9) 0.5389(13) 0.7489(4) 0.047(2) Uani 1 1 d . .
H1A H 0.6480 0.4857 0.7574 0.056 Uiso 1 1 calc R U
H1B H 0.7753 0.5151 0.7805 0.056 Uiso 1 1 calc R U
C2 C 0.7491(11) 0.4688(14) 0.6931(5) 0.057(3) Uani 1 1 d . .
H2A H 0.7675 0.3540 0.6986 0.068 Uiso 1 1 calc R U
H2B H 0.6860 0.4777 0.6625 0.068 Uiso 1 1 calc R U
C3 C 0.8476(11) 0.5578(17) 0.6759(4) 0.061(3) Uani 1 1 d . .
C16 C 0.8278(8) 0.7830(11) 0.9517(3) 0.035(2) Uani 1 1 d . .
H16 H 0.7961 0.6868 0.9304 0.042 Uiso 1 1 calc R U
C15 C 0.8289(7) 0.9287(12) 0.9117(3) 0.0343(19) Uani 1 1 d . .
O15 O 0.9138(5) 0.9920(8) 0.9035(3) 0.0433(16) Uani 1 1 d . .
C25 C 0.7231(11) 1.1717(14) 0.9007(5) 0.055(3) Uani 1 1 d . .
C26 C 0.7560(17) 1.3516(15) 0.9769(6) 0.078(5) Uani 1 1 d . .
H26A H 0.8184 1.4020 0.9620 0.117 Uiso 1 1 calc R U
H26B H 0.7689 1.3527 1.0185 0.117 Uiso 1 1 calc R U
H26C H 0.6883 1.4108 0.9637 0.117 Uiso 1 1 calc R U
C11 C 0.5995(9) 0.7016(13) 0.8339(4) 0.043(2) Uani 1 1 d . .
H11A H 0.5302 0.7342 0.8103 0.051 Uiso 1 1 calc R U
H11B H 0.6062 0.5840 0.8307 0.051 Uiso 1 1 calc R U
C12 C 0.5912(7) 0.7432(13) 0.8953(4) 0.040(2) Uani 1 1 d . .
C23 C 0.5137(10) 1.0135(19) 0.9115(5) 0.065(4) Uani 1 1 d . .
H23A H 0.4634 0.9678 0.9360 0.097 Uiso 1 1 calc R U
H23B H 0.4781 1.0131 0.8720 0.097 Uiso 1 1 calc R U
H23C H 0.5321 1.1237 0.9233 0.097 Uiso 1 1 calc R U
C22 C 0.5492(10) 0.6383(17) 0.9281(5) 0.059(3) Uani 1 1 d . .
H22A H 0.5243 0.5373 0.9132 0.071 Uiso 1 1 calc R U
H22B H 0.5439 0.6640 0.9666 0.071 Uiso 1 1 calc R U
C5 C 0.7977(8) 0.8014(13) 0.7245(4) 0.041(2) Uani 1 1 d . .
H5 H 0.8611 0.7721 0.7537 0.049 Uiso 1 1 calc R U
C4 C 0.8319(9) 0.7357(16) 0.6669(4) 0.051(3) Uani 1 1 d . .
C19 C 0.7500(10) 0.7648(16) 0.6133(4) 0.054(3) Uani 1 1 d . .
H19A H 0.7905 0.7825 0.5810 0.082 Uiso 1 1 calc R U
H19B H 0.7052 0.8593 0.6188 0.082 Uiso 1 1 calc R U
H19C H 0.7020 0.6712 0.6059 0.082 Uiso 1 1 calc R U
C18 C 0.9426(12) 0.8064(19) 0.6583(5) 0.068(4) Uani 1 1 d . .
H18A H 0.9931 0.8001 0.6939 0.102 Uiso 1 1 calc R U
H18B H 0.9329 0.9187 0.6467 0.102 Uiso 1 1 calc R U
H18C H 0.9734 0.7462 0.6287 0.102 Uiso 1 1 calc R U
C6 C 0.7880(10) 0.9776(13) 0.7301(4) 0.047(3) Uani 1 1 d . .
C7 C 0.7912(9) 1.0343(14) 0.7895(4) 0.047(2) Uani 1 1 d . .
H7A H 0.7856 1.1525 0.7897 0.056 Uiso 1 1 calc R U
H7B H 0.8626 1.0041 0.8115 0.056 Uiso 1 1 calc R U
C21 C 0.5889(9) 0.7553(15) 0.7064(4) 0.049(3) Uani 1 1 d . .
H21A H 0.5728 0.6658 0.6799 0.073 Uiso 1 1 calc R U
H21B H 0.5970 0.8539 0.6850 0.073 Uiso 1 1 calc R U
H21C H 0.5284 0.7677 0.7292 0.073 Uiso 1 1 calc R U
C20 C 0.5888(10) 1.0436(15) 0.7908(4) 0.052(3) Uani 1 1 d . .
H20A H 0.5855 1.0399 0.7494 0.078 Uiso 1 1 calc R U
H20B H 0.5882 1.1554 0.8033 0.078 Uiso 1 1 calc R U
H20C H 0.5248 0.9876 0.8021 0.078 Uiso 1 1 calc R U
C24 C 0.9409(8) 0.7473(14) 0.9825(4) 0.046(2) Uani 1 1 d . .
H24A H 0.9723 0.8448 1.0011 0.069 Uiso 1 1 calc R U
H24B H 0.9887 0.7093 0.9553 0.069 Uiso 1 1 calc R U
H24C H 0.9353 0.6645 1.0112 0.069 Uiso 1 1 calc R U
C29 C 0.0379(9) 0.5188(15) 0.8434(4) 0.050(3) Uani 1 1 d . .
C30 C 0.1408(8) 0.6159(13) 0.8321(4) 0.045(2) Uani 1 1 d . .
C31 C 0.1754(7) 0.5425(12) 0.7768(4) 0.0347(19) Uani 1 1 d . .
H31 H 0.1104 0.5605 0.7472 0.042 Uiso 1 1 calc R U
C36 C 0.1964(9) 0.3564(12) 0.7757(4) 0.041(2) Uani 1 1 d . .
C35 C 0.2126(8) 0.3109(11) 0.7118(4) 0.035(2) Uani 1 1 d . .
H35 H 0.1409 0.3375 0.6883 0.043 Uiso 1 1 calc R U
C34 C 0.3024(7) 0.4130(11) 0.6860(4) 0.0325(18) Uani 1 1 d . .
C40 C 0.2921(8) 0.3666(12) 0.6196(4) 0.038(2) Uani 1 1 d . .
C51 C 0.3782(10) 0.4544(16) 0.5893(4) 0.052(3) Uani 1 1 d . .
C28 C 0.0483(10) 0.3416(15) 0.8423(5) 0.053(3) Uani 1 1 d . .
H28A H -0.0240 0.2937 0.8468 0.064 Uiso 1 1 calc R U
H28B H 0.1016 0.3076 0.8752 0.064 Uiso 1 1 calc R U
C27 C 0.0864(10) 0.2754(14) 0.7875(5) 0.051(3) Uani 1 1 d . .
H27A H 0.0284 0.2950 0.7551 0.061 Uiso 1 1 calc R U
H27B H 0.0975 0.1583 0.7913 0.061 Uiso 1 1 calc R U
C39 C 0.3026(8) 0.1835(13) 0.6086(4) 0.039(2) Uani 1 1 d . .
C49 C 0.4218(9) 0.1217(17) 0.6196(5) 0.055(3) Uani 1 1 d . .
H49A H 0.4225 0.0056 0.6137 0.083 Uiso 1 1 calc R U
H49B H 0.4531 0.1462 0.6588 0.083 Uiso 1 1 calc R U
H49C H 0.4660 0.1739 0.5934 0.083 Uiso 1 1 calc R U
C43 C 0.2594(8) 0.1446(12) 0.5464(4) 0.042(2) Uani 1 1 d . .
C42 C 0.0988(9) 0.3072(12) 0.5601(4) 0.044(2) Uani 1 1 d . .
H42 H 0.0692 0.2421 0.5900 0.053 Uiso 1 1 calc R U
C41 C 0.1810(7) 0.4283(13) 0.5877(4) 0.037(2) Uani 1 1 d . .
C50 C 0.0075(13) 0.3747(16) 0.5211(7) 0.073(4) Uani 1 1 d . .
H50A H 0.0367 0.4277 0.4895 0.109 Uiso 1 1 calc R U
H50B H -0.0324 0.4528 0.5414 0.109 Uiso 1 1 calc R U
H50C H -0.0428 0.2886 0.5064 0.109 Uiso 1 1 calc R U
C38 C 0.2329(8) 0.0797(13) 0.6443(4) 0.040(2) Uani 1 1 d . .
C37 C 0.2278(9) 0.1318(13) 0.7046(4) 0.041(2) Uani 1 1 d . .
H37A H 0.2967 0.0985 0.7284 0.050 Uiso 1 1 calc R U
H37B H 0.1659 0.0753 0.7190 0.050 Uiso 1 1 calc R U
C48 C 0.1848(10) -0.0538(13) 0.6251(5) 0.052(3) Uani 1 1 d . .
H48A H 0.1468 -0.1176 0.6493 0.062 Uiso 1 1 calc R U
H48B H 0.1882 -0.0865 0.5871 0.062 Uiso 1 1 calc R U
C33 C 0.2834(8) 0.5931(12) 0.6947(4) 0.039(2) Uani 1 1 d . .
H33A H 0.3468 0.6539 0.6839 0.047 Uiso 1 1 calc R U
H33B H 0.2166 0.6274 0.6694 0.047 Uiso 1 1 calc R U
C32 C 0.2698(8) 0.6312(12) 0.7545(4) 0.040(2) Uani 1 1 d . .
C45 C 0.2205(9) 0.609(2) 0.8843(5) 0.062(3) Uani 1 1 d . .
H45A H 0.2809 0.6841 0.8813 0.093 Uiso 1 1 calc R U
H45B H 0.2502 0.5001 0.8893 0.093 Uiso 1 1 calc R U
H45C H 0.1835 0.6375 0.9170 0.093 Uiso 1 1 calc R U
C44 C 0.1058(9) 0.7892(14) 0.8213(5) 0.051(3) Uani 1 1 d . .
H44A H 0.0704 0.8288 0.8532 0.077 Uiso 1 1 calc R U
H44B H 0.0537 0.7958 0.7863 0.077 Uiso 1 1 calc R U
H44C H 0.1708 0.8548 0.8174 0.077 Uiso 1 1 calc R U
C46 C 0.4199(8) 0.3737(15) 0.7166(4) 0.044(2) Uani 1 1 d . .
H46A H 0.4750 0.4063 0.6925 0.065 Uiso 1 1 calc R U
H46B H 0.4260 0.2583 0.7238 0.065 Uiso 1 1 calc R U
H46C H 0.4326 0.4317 0.7527 0.065 Uiso 1 1 calc R U
C47 C 0.2916(10) 0.2990(16) 0.8186(4) 0.054(3) Uani 1 1 d . .
H47A H 0.2662 0.2851 0.8557 0.081 Uiso 1 1 calc R U
H47B H 0.3511 0.3783 0.8218 0.081 Uiso 1 1 calc R U
H47C H 0.3189 0.1965 0.8061 0.081 Uiso 1 1 calc R U

loop_
_atom_site_aniso_label
_atom_site_aniso_U_11
_atom_site_aniso_U_22
_atom_site_aniso_U_33
_atom_site_aniso_U_23
_atom_site_aniso_U_13
_atom_site_aniso_U_12
O16 0.054(4) 0.038(4) 0.040(3) 0.008(3) 0.030(3) 0.015(3)
O3 0.078(6) 0.086(7) 0.074(6) -0.001(5) 0.039(5) 0.030(5)
O17 0.061(4) 0.072(5) 0.046(4) 0.002(4) 0.045(3) 0.012(4)
O25 0.099(6) 0.034(4) 0.052(4) 0.004(3) 0.018(4) 0.007(4)
O26 0.083(6) 0.039(4) 0.034(3) -0.004(3) 0.011(3) 0.014(3)
O6 0.127(8) 0.054(5) 0.043(4) 0.007(4) 0.034(4) -0.005(5)
O29 0.049(4) 0.075(6) 0.071(5) -0.020(4) 0.046(4) 0.003(4)
O52 0.082(6) 0.081(6) 0.041(4) -0.012(4) 0.036(4) -0.045(5)
C52 0.083(8) 0.101(9) 0.074(7) -0.010(6) 0.053(6) -0.050(7)
O43 0.050(4) 0.072(5) 0.043(4) -0.015(4) 0.032(3) 0.001(4)
O42 0.047(4) 0.040(4) 0.037(3) -0.003(3) 0.017(3) -0.001(3)
O41 0.075(5) 0.021(3) 0.063(4) 0.010(3) 0.013(4) 0.001(3)
O51 0.075(5) 0.080(6) 0.044(4) -0.019(4) 0.038(4) -0.038(5)
O32 0.041(4) 0.070(5) 0.051(4) -0.020(4) 0.025(3) -0.006(4)
C17 0.044(5) 0.040(5) 0.045(5) -0.002(4) 0.013(4) 0.013(4)
C13 0.038(5) 0.054(6) 0.041(5) 0.005(4) 0.028(4) 0.015(4)
C14 0.050(6) 0.033(5) 0.038(5) 0.000(4) 0.026(4) 0.003(4)
C8 0.038(5) 0.044(6) 0.038(5) 0.004(4) 0.011(4) 0.004(4)
C9 0.041(5) 0.032(5) 0.031(4) 0.003(3) 0.014(4) 0.000(4)
C10 0.054(6) 0.036(5) 0.035(5) -0.001(4) 0.019(4) -0.003(4)
C1 0.058(6) 0.043(6) 0.044(5) -0.011(4) 0.027(5) -0.001(5)
C2 0.081(8) 0.050(6) 0.046(6) 0.001(5) 0.033(6) 0.012(6)
C3 0.089(9) 0.071(8) 0.026(4) -0.012(5) 0.020(5) 0.017(7)
C16 0.050(5) 0.034(5) 0.027(4) 0.000(3) 0.026(4) 0.005(4)
C15 0.038(5) 0.038(5) 0.029(4) -0.002(3) 0.014(3) 0.007(4)
O15 0.038(4) 0.046(4) 0.052(4) -0.002(3) 0.024(3) -0.014(3)
C25 0.072(8) 0.043(6) 0.052(6) -0.003(5) 0.014(5) 0.010(5)
C26 0.143(15) 0.036(6) 0.050(7) -0.004(5) -0.006(8) 0.021(7)
C11 0.043(5) 0.041(5) 0.046(5) -0.001(4) 0.015(4) -0.005(4)
C12 0.031(4) 0.050(6) 0.045(5) 0.001(4) 0.024(4) 0.008(4)
C23 0.052(7) 0.086(9) 0.062(7) 0.005(6) 0.032(5) 0.026(6)
C22 0.068(8) 0.066(8) 0.050(6) 0.008(5) 0.035(6) -0.005(6)
C5 0.037(5) 0.051(6) 0.035(5) -0.009(4) 0.011(4) -0.015(4)
C4 0.053(6) 0.072(8) 0.032(5) -0.001(5) 0.018(4) -0.005(5)
C19 0.069(7) 0.059(7) 0.039(5) -0.006(5) 0.021(5) -0.010(6)
C18 0.091(10) 0.080(9) 0.042(6) -0.001(6) 0.042(6) -0.002(7)
C6 0.064(7) 0.045(6) 0.038(5) 0.013(4) 0.025(5) -0.012(5)
C7 0.056(6) 0.050(6) 0.040(5) -0.005(4) 0.024(4) -0.005(5)
C21 0.044(6) 0.063(7) 0.038(5) -0.006(5) 0.001(4) -0.008(5)
C20 0.062(7) 0.054(7) 0.042(5) 0.004(5) 0.015(5) 0.027(5)
C24 0.046(6) 0.060(7) 0.036(5) 0.001(4) 0.021(4) 0.009(5)
C29 0.051(6) 0.071(8) 0.034(5) -0.018(5) 0.023(4) -0.006(5)
C30 0.043(5) 0.055(6) 0.043(5) -0.022(4) 0.025(4) -0.007(4)
C31 0.032(4) 0.045(5) 0.029(4) -0.004(4) 0.009(3) 0.000(4)
C36 0.054(6) 0.047(6) 0.029(4) -0.002(4) 0.028(4) 0.008(4)
C35 0.044(5) 0.036(5) 0.031(4) 0.000(3) 0.020(4) -0.005(4)
C34 0.036(4) 0.035(5) 0.030(4) 0.003(3) 0.013(3) 0.002(4)
C40 0.039(5) 0.049(6) 0.031(4) 0.005(4) 0.016(4) -0.008(4)
C51 0.053(6) 0.070(8) 0.037(5) -0.003(5) 0.020(5) -0.010(6)
C28 0.060(7) 0.062(7) 0.049(6) 0.001(5) 0.042(5) -0.011(5)
C27 0.064(7) 0.048(6) 0.051(6) 0.005(5) 0.042(5) 0.000(5)
C39 0.032(5) 0.051(6) 0.036(5) 0.000(4) 0.019(4) 0.001(4)
C49 0.041(6) 0.074(8) 0.056(6) -0.015(6) 0.021(5) 0.010(5)
C43 0.046(5) 0.037(5) 0.049(5) 0.005(4) 0.025(4) -0.005(4)
C42 0.050(6) 0.033(5) 0.054(6) -0.003(4) 0.024(5) -0.010(4)
C41 0.033(5) 0.047(6) 0.034(4) 0.008(4) 0.017(4) -0.002(4)
C50 0.078(9) 0.046(7) 0.086(9) -0.011(6) -0.019(8) 0.002(6)
C38 0.046(5) 0.046(6) 0.035(5) 0.003(4) 0.027(4) 0.008(4)
C37 0.053(6) 0.044(5) 0.034(4) 0.004(4) 0.032(4) -0.001(4)
C48 0.074(7) 0.032(5) 0.058(6) 0.004(4) 0.039(5) -0.003(5)
C33 0.038(5) 0.043(6) 0.041(5) -0.001(4) 0.021(4) -0.009(4)
C32 0.041(5) 0.038(5) 0.045(5) -0.001(4) 0.024(4) 0.008(4)
C45 0.049(6) 0.096(10) 0.047(6) -0.021(6) 0.025(5) 0.009(6)
C44 0.049(6) 0.048(6) 0.063(6) -0.018(5) 0.033(5) -0.002(5)
C46 0.039(5) 0.064(7) 0.031(4) -0.012(4) 0.017(4) -0.003(4)
C47 0.067(7) 0.065(7) 0.038(5) 0.009(5) 0.035(5) 0.014(6)

loop_
_atom_type_symbol
_atom_type_description
_atom_type_scat_dispersion_real
_atom_type_scat_dispersion_imag
_atom_type_scat_source
C C 0.0181 0.0091 'International Tables Vol C Tables 4.2.6.8 and 6.1.1.4'
H H 0.0000 0.0000 'International Tables Vol C Tables 4.2.6.8 and 6.1.1.4'
O O 0.0492 0.0322 'International Tables Vol C Tables 4.2.6.8 and 6.1.1.4'

loop_
_geom_angle_atom_site_label_1
_geom_angle_atom_site_label_2
_geom_angle_atom_site_label_3
_geom_angle
C17 O16 C16 118.6(7)
C25 O26 C26 114.2(9)
C51 O52 C52 116.6(10)
O52 C52 H52A 109.5
O52 C52 H52B 109.5
H52A C52 H52B 109.5
O52 C52 H52C 109.5
H52A C52 H52C 109.5
H52B C52 H52C 109.5
C43 O42 C42 120.2(8)
O17 C17 O16 116.1(9)
O17 C17 C13 124.9(9)
O16 C17 C13 118.9(8)
C17 C13 C12 104.1(8)
C17 C13 C23 107.3(8)
C12 C13 C23 108.4(9)
C17 C13 C14 111.0(8)
C12 C13 C14 113.3(7)
C23 C13 C14 112.2(9)
C25 C14 C15 101.3(9)
C25 C14 C13 109.9(8)
C15 C14 C13 109.3(7)
C25 C14 C8 112.9(8)
C15 C14 C8 110.0(7)
C13 C14 C8 112.8(8)
C9 C8 C20 113.4(9)
C9 C8 C7 108.3(8)
C20 C8 C7 106.4(8)
C9 C8 C14 106.7(7)
C20 C8 C14 110.5(8)
C7 C8 C14 111.6(8)
C11 C9 C8 111.1(8)
C11 C9 C10 109.7(8)
C8 C9 C10 115.2(8)
C11 C9 H9 106.8
C8 C9 H9 106.8
C10 C9 H9 106.8
C21 C10 C1 108.9(9)
C21 C10 C5 112.1(8)
C1 C10 C5 108.6(8)
C21 C10 C9 114.0(8)
C1 C10 C9 105.9(8)
C5 C10 C9 107.1(8)
C10 C1 C2 112.9(9)
C10 C1 H1A 109.0
C2 C1 H1A 109.0
C10 C1 H1B 109.0
C2 C1 H1B 109.0
H1A C1 H1B 107.8
C3 C2 C1 110.6(10)
C3 C2 H2A 109.5
C1 C2 H2A 109.5
C3 C2 H2B 109.5
C1 C2 H2B 109.5
H2A C2 H2B 108.1
O3 C3 C4 122.9(13)
O3 C3 C2 121.6(13)
C4 C3 C2 115.4(10)
O16 C16 C24 105.4(7)
O16 C16 C15 106.7(7)
C24 C16 C15 111.9(8)
O16 C16 H16 110.9
C24 C16 H16 110.9
C15 C16 H16 110.9
O15 C15 C16 121.6(8)
O15 C15 C14 122.7(8)
C16 C15 C14 115.6(8)
O25 C25 O26 123.9(11)
O25 C25 C14 127.0(10)
O26 C25 C14 109.0(9)
O26 C26 H26A 109.5
O26 C26 H26B 109.5
H26A C26 H26B 109.5
O26 C26 H26C 109.5
H26A C26 H26C 109.5
H26B C26 H26C 109.5
C12 C11 C9 114.7(8)
C12 C11 H11A 108.6
C9 C11 H11A 108.6
C12 C11 H11B 108.6
C9 C11 H11B 108.6
H11A C11 H11B 107.6
C22 C12 C11 119.8(10)
C22 C12 C13 120.9(9)
C11 C12 C13 119.0(8)
C13 C23 H23A 109.5
C13 C23 H23B 109.5
H23A C23 H23B 109.5
C13 C23 H23C 109.5
H23A C23 H23C 109.5
H23B C23 H23C 109.5
C12 C22 H22A 120.0
C12 C22 H22B 120.0
H22A C22 H22B 120.0
C6 C5 C10 108.8(8)
C6 C5 C4 117.1(9)
C10 C5 C4 116.7(8)
C6 C5 H5 104.2
C10 C5 H5 104.2
C4 C5 H5 104.2
C3 C4 C18 107.7(11)
C3 C4 C19 109.3(10)
C18 C4 C19 108.8(9)
C3 C4 C5 105.3(8)
C18 C4 C5 109.0(9)
C19 C4 C5 116.4(10)
C4 C19 H19A 109.5
C4 C19 H19B 109.5
H19A C19 H19B 109.5
C4 C19 H19C 109.5
H19A C19 H19C 109.5
H19B C19 H19C 109.5
C4 C18 H18A 109.5
C4 C18 H18B 109.5
H18A C18 H18B 109.5
C4 C18 H18C 109.5
H18A C18 H18C 109.5
H18B C18 H18C 109.5
O6 C6 C7 122.3(11)
O6 C6 C5 123.5(10)
C7 C6 C5 114.2(9)
C6 C7 C8 111.8(9)
C6 C7 H7A 109.3
C8 C7 H7A 109.3
C6 C7 H7B 109.3
C8 C7 H7B 109.3
H7A C7 H7B 107.9
C10 C21 H21A 109.5
C10 C21 H21B 109.5
H21A C21 H21B 109.5
C10 C21 H21C 109.5
H21A C21 H21C 109.5
H21B C21 H21C 109.5
C8 C20 H20A 109.5
C8 C20 H20B 109.5
H20A C20 H20B 109.5
C8 C20 H20C 109.5
H20A C20 H20C 109.5
H20B C20 H20C 109.5
C16 C24 H24A 109.5
C16 C24 H24B 109.5
H24A C24 H24B 109.5
C16 C24 H24C 109.5
H24A C24 H24C 109.5
H24B C24 H24C 109.5
O29 C29 C28 121.3(11)
O29 C29 C30 122.3(11)
C28 C29 C30 116.4(9)
C45 C30 C44 108.7(10)
C45 C30 C29 107.2(10)
C44 C30 C29 108.1(9)
C45 C30 C31 118.0(9)
C44 C30 C31 109.5(9)
C29 C30 C31 105.0(7)
C32 C31 C30 113.9(8)
C32 C31 C36 110.0(7)
C30 C31 C36 117.7(8)
C32 C31 H31 104.6
C30 C31 H31 104.6
C36 C31 H31 104.6
C47 C36 C27 110.1(8)
C47 C36 C31 114.3(9)
C27 C36 C31 106.2(8)
C47 C36 C35 112.3(8)
C27 C36 C35 106.6(8)
C31 C36 C35 106.9(7)
C37 C35 C34 112.7(7)
C37 C35 C36 111.9(7)
C34 C35 C36 114.9(8)
C37 C35 H35 105.5
C34 C35 H35 105.5
C36 C35 H35 105.5
C33 C34 C46 106.9(8)
C33 C34 C35 110.5(7)
C46 C34 C35 110.7(8)
C33 C34 C40 111.8(7)
C46 C34 C40 110.6(7)
C35 C34 C40 106.4(7)
C51 C40 C41 102.8(8)
C51 C40 C39 108.2(8)
C41 C40 C39 109.3(8)
C51 C40 C34 111.9(8)
C41 C40 C34 110.3(7)
C39 C40 C34 113.7(7)
O51 C51 O52 123.5(9)
O51 C51 C40 127.4(9)
O52 C51 C40 109.1(9)
C29 C28 C27 114.1(9)
C29 C28 H28A 108.7
C27 C28 H28A 108.7
C29 C28 H28B 108.7
C27 C28 H28B 108.7
H28A C28 H28B 107.6
C28 C27 C36 111.1(9)
C28 C27 H27A 109.4
C36 C27 H27A 109.4
C28 C27 H27B 109.4
C36 C27 H27B 109.4
H27A C27 H27B 108.0
C49 C39 C43 106.9(8)
C49 C39 C38 107.4(9)
C43 C39 C38 105.3(8)
C49 C39 C40 113.5(9)
C43 C39 C40 110.0(8)
C38 C39 C40 113.2(7)
C39 C49 H49A 109.5
C39 C49 H49B 109.5
H49A C49 H49B 109.5
C39 C49 H49C 109.5
H49A C49 H49C 109.5
H49B C49 H49C 109.5
O43 C43 O42 117.2(9)
O43 C43 C39 125.3(10)
O42 C43 C39 117.5(8)
C50 C42 O42 105.6(10)
C50 C42 C41 115.0(9)
O42 C42 C41 106.4(8)
C50 C42 H42 109.8
O42 C42 H42 109.9
C41 C42 H42 109.9
O41 C41 C42 119.6(9)
O41 C41 C40 121.8(9)
C42 C41 C40 118.5(9)
C42 C50 H50A 109.5
C42 C50 H50B 109.5
H50A C50 H50B 109.5
C42 C50 H50C 109.5
H50A C50 H50C 109.5
H50B C50 H50C 109.5
C48 C38 C37 120.1(9)
C48 C38 C39 122.7(8)
C37 C38 C39 117.1(9)
C38 C37 C35 114.4(8)
C38 C37 H37A 108.7
C35 C37 H37A 108.7
C38 C37 H37B 108.7
C35 C37 H37B 108.7
H37A C37 H37B 107.6
C38 C48 H48A 120.0
C38 C48 H48B 120.0
H48A C48 H48B 120.0
C32 C33 C34 112.0(8)
C32 C33 H33A 109.2
C34 C33 H33A 109.2
C32 C33 H33B 109.2
C34 C33 H33B 109.2
H33A C33 H33B 107.9
O32 C32 C33 120.9(9)
O32 C32 C31 124.6(8)
C33 C32 C31 114.5(8)
C30 C45 H45A 109.5
C30 C45 H45B 109.5
H45A C45 H45B 109.5
C30 C45 H45C 109.5
H45A C45 H45C 109.5
H45B C45 H45C 109.5
C30 C44 H44A 109.5
C30 C44 H44B 109.5
H44A C44 H44B 109.5
C30 C44 H44C 109.5
H44A C44 H44C 109.5
H44B C44 H44C 109.5
C34 C46 H46A 109.5
C34 C46 H46B 109.5
H46A C46 H46B 109.5
C34 C46 H46C 109.5
H46A C46 H46C 109.5
H46B C46 H46C 109.5
C36 C47 H47A 109.5
C36 C47 H47B 109.5
H47A C47 H47B 109.5
C36 C47 H47C 109.5
H47A C47 H47C 109.5
H47B C47 H47C 109.5

loop_
_geom_bond_atom_site_label_1
_geom_bond_atom_site_label_2
_geom_bond_distance
O16 C17 1.346(12)
O16 C16 1.438(9)
O3 C3 1.225(15)
O17 C17 1.220(11)
O25 C25 1.181(14)
O26 C25 1.329(14)
O26 C26 1.462(15)
O6 C6 1.204(13)
O29 C29 1.247(14)
O52 C51 1.319(13)
O52 C52 1.453(12)
C52 H52A 0.9800
C52 H52B 0.9800
C52 H52C 0.9800
O43 C43 1.198(12)
O42 C43 1.351(13)
O42 C42 1.469(12)
O41 C41 1.199(13)
O51 C51 1.193(14)
O32 C32 1.206(13)
C17 C13 1.518(14)
C13 C12 1.520(16)
C13 C23 1.560(14)
C13 C14 1.580(12)
C14 C25 1.546(15)
C14 C15 1.562(14)
C14 C8 1.592(13)
C8 C9 1.539(14)
C8 C20 1.543(14)
C8 C7 1.558(13)
C9 C11 1.517(13)
C9 C10 1.597(12)
C9 H9 1.0000
C10 C21 1.542(15)
C10 C1 1.543(15)
C10 C5 1.547(13)
C1 C2 1.551(13)
C1 H1A 0.9900
C1 H1B 0.9900
C2 C3 1.518(19)
C2 H2A 0.9900
C2 H2B 0.9900
C3 C4 1.51(2)
C16 C24 1.507(15)
C16 C15 1.545(13)
C16 H16 1.0000
C15 O15 1.204(11)
C26 H26A 0.9800
C26 H26B 0.9800
C26 H26C 0.9800
C11 C12 1.517(13)
C11 H11A 0.9900
C11 H11B 0.9900
C12 C22 1.322(16)
C23 H23A 0.9800
C23 H23B 0.9800
C23 H23C 0.9800
C22 H22A 0.9500
C22 H22B 0.9500
C5 C6 1.484(16)
C5 C4 1.581(13)
C5 H5 1.0000
C4 C18 1.517(18)
C4 C19 1.532(17)
C19 H19A 0.9800
C19 H19B 0.9800
C19 H19C 0.9800
C18 H18A 0.9800
C18 H18B 0.9800
C18 H18C 0.9800
C6 C7 1.483(14)
C7 H7A 0.9900
C7 H7B 0.9900
C21 H21A 0.9800
C21 H21B 0.9800
C21 H21C 0.9800
C20 H20A 0.9800
C20 H20B 0.9800
C20 H20C 0.9800
C24 H24A 0.9800
C24 H24B 0.9800
C24 H24C 0.9800
C29 C28 1.486(18)
C29 C30 1.552(15)
C30 C45 1.473(17)
C30 C44 1.522(17)
C30 C31 1.560(11)
C31 C32 1.525(13)
C31 C36 1.577(14)
C31 H31 1.0000
C36 C47 1.520(16)
C36 C27 1.565(15)
C36 C35 1.602(11)
C35 C37 1.520(14)
C35 C34 1.579(12)
C35 H35 1.0000
C34 C33 1.540(14)
C34 C46 1.557(13)
C34 C40 1.613(12)
C40 C51 1.540(13)
C40 C41 1.554(14)
C40 C39 1.560(15)
C28 C27 1.542(14)
C28 H28A 0.9900
C28 H28B 0.9900
C27 H27A 0.9900
C27 H27B 0.9900
C39 C49 1.537(15)
C39 C43 1.537(14)
C39 C38 1.546(12)
C49 H49A 0.9800
C49 H49B 0.9800
C49 H49C 0.9800
C42 C50 1.466(18)
C42 C41 1.513(14)
C42 H42 1.0000
C50 H50A 0.9800
C50 H50B 0.9800
C50 H50C 0.9800
C38 C48 1.314(16)
C38 C37 1.507(12)
C37 H37A 0.9900
C37 H37B 0.9900
C48 H48A 0.9500
C48 H48B 0.9500
C33 C32 1.487(13)
C33 H33A 0.9900
C33 H33B 0.9900
C45 H45A 0.9800
C45 H45B 0.9800
C45 H45C 0.9800
C44 H44A 0.9800
C44 H44B 0.9800
C44 H44C 0.9800
C46 H46A 0.9800
C46 H46B 0.9800
C46 H46C 0.9800
C47 H47A 0.9800
C47 H47B 0.9800
C47 H47C 0.9800

loop_
_geom_hbond_atom_site_label_D
_geom_hbond_atom_site_label_H
_geom_hbond_atom_site_label_A
_geom_hbond_distance_DH
_geom_hbond_distance_HA
_geom_hbond_distance_DA
_geom_hbond_angle_DHA
_geom_hbond_site_symmetry_A
C33 H33B O41 0.99 2.16 2.896(13) 130.1 .
C33 H33A O51 0.99 2.42 3.028(11) 119.2 .
C24 H24B O29 0.98 2.59 3.348(12) 133.8 1_655
C7 H7B O15 0.99 2.19 2.937(13) 130.7 .
C7 H7A O25 0.99 2.46 3.057(13) 118.2 .
C2 H2A O6 0.99 2.40 3.369(15) 165.0 1_545
C52 H52C O43 0.98 2.56 3.188(14) 122.0 2_656
C52 H52C O43 0.98 2.56 3.188(14) 122.0 2_656
C2 H2A O6 0.99 2.40 3.369(15) 165.0 1_545
C7 H7A O25 0.99 2.46 3.057(13) 118.2 .
C7 H7B O15 0.99 2.19 2.937(13) 130.7 .
C24 H24B O29 0.98 2.59 3.348(12) 133.8 1_655
C33 H33A O51 0.99 2.42 3.028(11) 119.2 .
C33 H33B O41 0.99 2.16 2.896(13) 130.1 .

loop_
_geom_torsion_atom_site_label_1
_geom_torsion_atom_site_label_2
_geom_torsion_atom_site_label_3
_geom_torsion_atom_site_label_4
_geom_torsion
C16 O16 C17 O17 177.9(9)
C16 O16 C17 C13 -1.2(13)
O17 C17 C13 C12 -102.9(12)
O16 C17 C13 C12 76.1(10)
O17 C17 C13 C23 11.9(16)
O16 C17 C13 C23 -169.1(10)
O17 C17 C13 C14 134.9(11)
O16 C17 C13 C14 -46.1(12)
C17 C13 C14 C25 -74.0(11)
C12 C13 C14 C25 169.3(9)
C23 C13 C14 C25 46.1(13)
C17 C13 C14 C15 36.3(10)
C12 C13 C14 C15 -80.3(10)
C23 C13 C14 C15 156.4(9)
C17 C13 C14 C8 159.1(8)
C12 C13 C14 C8 42.4(11)
C23 C13 C14 C8 -80.8(11)
C25 C14 C8 C9 176.2(9)
C15 C14 C8 C9 63.8(10)
C13 C14 C8 C9 -58.5(10)
C25 C14 C8 C20 -60.1(12)
C15 C14 C8 C20 -172.5(9)
C13 C14 C8 C20 65.2(11)
C25 C14 C8 C7 58.0(12)
C15 C14 C8 C7 -54.3(10)
C13 C14 C8 C7 -176.7(8)
C20 C8 C9 C11 -58.5(10)
C7 C8 C9 C11 -176.3(8)
C14 C8 C9 C11 63.4(10)
C20 C8 C9 C10 66.9(11)
C7 C8 C9 C10 -50.9(11)
C14 C8 C9 C10 -171.2(7)
C11 C9 C10 C21 56.6(11)
C8 C9 C10 C21 -69.6(11)
C11 C9 C10 C1 -63.1(11)
C8 C9 C10 C1 170.8(8)
C11 C9 C10 C5 -178.8(8)
C8 C9 C10 C5 55.0(11)
C21 C10 C1 C2 71.4(11)
C5 C10 C1 C2 -50.9(12)
C9 C10 C1 C2 -165.6(9)
C10 C1 C2 C3 53.7(13)
C1 C2 C3 O3 122.8(11)
C1 C2 C3 C4 -58.2(13)
C17 O16 C16 C24 170.4(9)
C17 O16 C16 C15 51.3(11)
O16 C16 C15 O15 121.5(9)
C24 C16 C15 O15 6.7(12)
O16 C16 C15 C14 -55.7(10)
C24 C16 C15 C14 -170.6(7)
C25 C14 C15 O15 -49.6(11)
C13 C14 C15 O15 -165.5(8)
C8 C14 C15 O15 70.0(11)
C25 C14 C15 C16 127.6(8)
C13 C14 C15 C16 11.7(11)
C8 C14 C15 C16 -112.7(8)
C26 O26 C25 O25 -3(2)
C26 O26 C25 C14 179.9(12)
C15 C14 C25 O25 124.3(14)
C13 C14 C25 O25 -120.2(14)
C8 C14 C25 O25 6.7(18)
C15 C14 C25 O26 -58.5(11)
C13 C14 C25 O26 57.0(13)
C8 C14 C25 O26 -176.1(9)
C8 C9 C11 C12 -53.3(11)
C10 C9 C11 C12 178.2(8)
C9 C11 C12 C22 -149.4(10)
C9 C11 C12 C13 36.5(13)
C17 C13 C12 C22 34.4(12)
C23 C13 C12 C22 -79.6(12)
C14 C13 C12 C22 155.1(10)
C17 C13 C12 C11 -151.6(8)
C23 C13 C12 C11 94.4(10)
C14 C13 C12 C11 -30.9(12)
C21 C10 C5 C6 68.5(11)
C1 C10 C5 C6 -171.2(9)
C9 C10 C5 C6 -57.2(10)
C21 C10 C5 C4 -66.7(12)
C1 C10 C5 C4 53.6(12)
C9 C10 C5 C4 167.6(9)
O3 C3 C4 C18 -8.9(15)
C2 C3 C4 C18 172.2(9)
O3 C3 C4 C19 109.1(13)
C2 C3 C4 C19 -69.8(11)
O3 C3 C4 C5 -125.1(11)
C2 C3 C4 C5 55.9(12)
C6 C5 C4 C3 173.8(10)
C10 C5 C4 C3 -54.7(13)
C6 C5 C4 C18 58.6(14)
C10 C5 C4 C18 -170.0(10)
C6 C5 C4 C19 -65.0(13)
C10 C5 C4 C19 66.5(14)
C10 C5 C6 O6 -115.8(12)
C4 C5 C6 O6 19.2(17)
C10 C5 C6 C7 63.5(12)
C4 C5 C6 C7 -161.5(9)
O6 C6 C7 C8 119.3(12)
C5 C6 C7 C8 -60.0(13)
C9 C8 C7 C6 50.7(11)
C20 C8 C7 C6 -71.5(11)
C14 C8 C7 C6 167.9(9)
O29 C29 C30 C45 101.6(13)
C28 C29 C30 C45 -76.1(12)
O29 C29 C30 C44 -15.3(14)
C28 C29 C30 C44 166.9(10)
O29 C29 C30 C31 -132.1(10)
C28 C29 C30 C31 50.1(12)
C45 C30 C31 C32 -66.2(14)
C44 C30 C31 C32 58.8(11)
C29 C30 C31 C32 174.6(9)
C45 C30 C31 C36 64.6(13)
C44 C30 C31 C36 -170.4(9)
C29 C30 C31 C36 -54.6(12)
C32 C31 C36 C47 69.3(9)
C30 C31 C36 C47 -63.3(11)
C32 C31 C36 C27 -169.1(8)
C30 C31 C36 C27 58.3(11)
C32 C31 C36 C35 -55.6(10)
C30 C31 C36 C35 171.8(7)
C47 C36 C35 C37 56.7(12)
C27 C36 C35 C37 -63.9(11)
C31 C36 C35 C37 -177.1(8)
C47 C36 C35 C34 -73.4(11)
C27 C36 C35 C34 165.9(8)
C31 C36 C35 C34 52.8(11)
C37 C35 C34 C33 -179.8(8)
C36 C35 C34 C33 -50.1(11)
C37 C35 C34 C46 -61.6(10)
C36 C35 C34 C46 68.1(10)
C37 C35 C34 C40 58.6(10)
C36 C35 C34 C40 -171.7(8)
C33 C34 C40 C51 61.0(11)
C46 C34 C40 C51 -58.0(11)
C35 C34 C40 C51 -178.2(8)
C33 C34 C40 C41 -52.8(10)
C46 C34 C40 C41 -171.8(8)
C35 C34 C40 C41 67.9(9)
C33 C34 C40 C39 -176.0(7)
C46 C34 C40 C39 65.0(10)
C35 C34 C40 C39 -55.2(10)
C52 O52 C51 O51 6(2)
C52 O52 C51 C40 -175.0(12)
C41 C40 C51 O51 114.9(14)
C39 C40 C51 O51 -129.5(13)
C34 C40 C51 O51 -3.5(17)
C41 C40 C51 O52 -63.7(12)
C39 C40 C51 O52 51.8(13)
C34 C40 C51 O52 177.9(10)
O29 C29 C28 C27 128.5(11)
C30 C29 C28 C27 -53.7(15)
C29 C28 C27 C36 54.3(15)
C47 C36 C27 C28 71.0(12)
C31 C36 C27 C28 -53.3(11)
C35 C36 C27 C28 -166.9(9)
C51 C40 C39 C49 48.4(11)
C41 C40 C39 C49 159.7(8)
C34 C40 C39 C49 -76.6(10)
C51 C40 C39 C43 -71.3(10)
C41 C40 C39 C43 40.0(9)
C34 C40 C39 C43 163.7(7)
C51 C40 C39 C38 171.2(8)
C41 C40 C39 C38 -77.6(9)
C34 C40 C39 C38 46.2(11)
C42 O42 C43 O43 179.7(8)
C42 O42 C43 C39 3.1(12)
C49 C39 C43 O43 10.6(14)
C38 C39 C43 O43 -103.4(11)
C40 C39 C43 O43 134.3(10)
C49 C39 C43 O42 -173.0(9)
C38 C39 C43 O42 72.9(10)
C40 C39 C43 O42 -49.4(10)
C43 O42 C42 C50 168.6(9)
C43 O42 C42 C41 45.9(11)
C50 C42 C41 O41 8.2(14)
O42 C42 C41 O41 124.8(9)
C50 C42 C41 C40 -167.7(10)
O42 C42 C41 C40 -51.1(10)
C51 C40 C41 O41 -52.7(11)
C39 C40 C41 O41 -167.5(8)
C34 C40 C41 O41 66.8(10)
C51 C40 C41 C42 123.1(9)
C39 C40 C41 C42 8.3(10)
C34 C40 C41 C42 -117.4(9)
C49 C39 C38 C48 -88.8(12)
C43 C39 C38 C48 24.8(13)
C40 C39 C38 C48 145.1(11)
C49 C39 C38 C37 87.2(11)
C43 C39 C38 C37 -159.2(8)
C40 C39 C38 C37 -38.9(12)
C48 C38 C37 C35 -140.9(11)
C39 C38 C37 C35 43.0(12)
C34 C35 C37 C38 -54.1(12)
C36 C35 C37 C38 174.6(8)
C46 C34 C33 C32 -70.6(9)
C35 C34 C33 C32 49.9(10)
C40 C34 C33 C32 168.2(8)
C34 C33 C32 O32 120.9(10)
C34 C33 C32 C31 -57.9(11)
C30 C31 C32 O32 17.4(14)
C36 C31 C32 O32 -117.1(11)
C30 C31 C32 C33 -163.9(9)
C36 C31 C32 C33 61.6(10)
